data_7160560
loop_
_publ_author_name
'Ni, Hui'
'Liu, Anyao'
'Fu, Xiaoying'
'Zhang, Xinyi'
'Xue, Xiaowen'
'Lyu, Xiang'
'Lin, Aijun'
'He, Yuli'

_publ_section_title
;
 Catalytic dynamic kinetic reductive addition of simple aldehydes and
 aldimines with heterobiaryl triflates: harnessing both central and axial
 chirality.
;
_journal_issue 23
_journal_name_full 'Organic &amp; biomolecular chemistry'
_journal_page_first 5666
_journal_page_last 5671
_journal_paper_doi 10.1039/d5ob00521c
_journal_volume 23
_journal_year 2025
_chemical_absolute_configuration rmad
_chemical_formula_moiety 'C27 H21 N O2'
_chemical_formula_sum 'C27 H21 N O2'
_chemical_formula_weight 391.45
_space_group_crystal_system triclinic
_space_group_IT_number 1
_space_group_name_Hall 'P 1'
_space_group_name_H-M_alt 'P 1'
_atom_sites_solution_hydrogens geom
_atom_sites_solution_primary dual
_audit_creation_date 2024-08-27
_audit_creation_method
;
Olex2 1.5-alpha
(compiled 2024.02.16 svn.r378c4104 for OlexSys, GUI svn.r6928)
;
_audit_update_record
;
2024-08-28 deposited with the CCDC.	2025-05-20 downloaded from the CCDC.
;
_cell_angle_alpha 73.8100(10)
_cell_angle_beta 73.5040(10)
_cell_angle_gamma 85.1640(10)
_cell_formula_units_Z 1
_cell_length_a 6.3648(2)
_cell_length_b 9.0644(3)
_cell_length_c 9.3365(3)
_cell_measurement_reflns_used 9924
_cell_measurement_temperature 173
_cell_measurement_theta_max 74.437
_cell_measurement_theta_min 6.184
_cell_volume 495.99(3)
_computing_cell_refinement 'SAINT V8.40A (Bruker, 2019)'
_computing_data_reduction 'SAINT V8.40A (Bruker, 2019)'
_computing_molecular_graphics 'Olex2 1.5-alpha (Dolomanov et al., 2009)'
_computing_publication_material 'Olex2 1.5-alpha (Dolomanov et al., 2009)'
_computing_structure_refinement 'SHELXL 2019/3 (Sheldrick, 2015)'
_computing_structure_solution 'SHELXT  (Sheldrick, 2015)'
_diffrn_ambient_temperature 173
_diffrn_measured_fraction_theta_full 0.989
_diffrn_measured_fraction_theta_max 0.988
_diffrn_measurement_device_type 'Bruker D8 VENTURE'
_diffrn_measurement_method '\f and \w scans'
_diffrn_radiation_type CuK\a
_diffrn_radiation_wavelength 1.54178
_diffrn_reflns_av_R_equivalents 0.0560
_diffrn_reflns_av_unetI/netI 0.0471
_diffrn_reflns_Laue_measured_fraction_full 0.989
_diffrn_reflns_Laue_measured_fraction_max 0.988
_diffrn_reflns_limit_h_max 7
_diffrn_reflns_limit_h_min -7
_diffrn_reflns_limit_k_max 11
_diffrn_reflns_limit_k_min -11
_diffrn_reflns_limit_l_max 11
_diffrn_reflns_limit_l_min -11
_diffrn_reflns_number 16750
_diffrn_reflns_point_group_measured_fraction_full 0.951
_diffrn_reflns_point_group_measured_fraction_max 0.934
_diffrn_reflns_theta_full 67.679
_diffrn_reflns_theta_max 74.428
_diffrn_reflns_theta_min 6.184
_diffrn_source_current 1.2
_diffrn_source_power 0.06
_diffrn_source_voltage 50.0
_diffrn_standards_number 0
_exptl_absorpt_coefficient_mu 0.650
_exptl_absorpt_correction_T_max 0.7538
_exptl_absorpt_correction_T_min 0.5644
_exptl_absorpt_correction_type multi-scan
_exptl_absorpt_process_details
;
SADABS-2016/2 (Bruker,2016/2) was used for absorption correction.
wR2(int) was 0.1481 before and 0.0927 after correction.
The Ratio of minimum to maximum transmission is 0.7487.
The \l/2 correction factor is Not present.
;
_exptl_crystal_colour colourless
_exptl_crystal_colour_primary colourless
_exptl_crystal_density_diffrn 1.311
_exptl_crystal_description block
_exptl_crystal_F_000 206
_exptl_crystal_size_max 0.12
_exptl_crystal_size_mid 0.06
_exptl_crystal_size_min 0.05
_refine_diff_density_max 0.180
_refine_diff_density_min -0.221
_refine_diff_density_rms 0.051
_refine_ls_abs_structure_details
;
 Flack x determined using 1680 quotients [(I+)-(I-)]/[(I+)+(I-)]
 (Parsons, Flack and Wagner, Acta Cryst. B69 (2013) 249-259).
;
_refine_ls_abs_structure_Flack -0.06(13)
_refine_ls_extinction_method none
_refine_ls_goodness_of_fit_ref 1.040
_refine_ls_hydrogen_treatment constr
_refine_ls_matrix_type full
_refine_ls_number_parameters 273
_refine_ls_number_reflns 3796
_refine_ls_number_restraints 3
_refine_ls_restrained_S_all 1.040
_refine_ls_R_factor_all 0.0448
_refine_ls_R_factor_gt 0.0440
_refine_ls_shift/su_max 0.000
_refine_ls_shift/su_mean 0.000
_refine_ls_structure_factor_coef Fsqd
_refine_ls_weighting_details 'w=1/[\s^2^(Fo^2^)+(0.0815P)^2^+0.0541P] where P=(Fo^2^+2Fc^2^)/3'
_refine_ls_weighting_scheme calc
_refine_ls_wR_factor_gt 0.1177
_refine_ls_wR_factor_ref 0.1189
_reflns_Friedel_coverage 0.890
_reflns_Friedel_fraction_full 0.912
_reflns_Friedel_fraction_max 0.880
_reflns_number_gt 3716
_reflns_number_total 3796
_reflns_threshold_expression 'I > 2\s(I)'
_cod_data_source_file d5ob00521c2.cif
_cod_data_source_block cu_20241641_0m
_cod_depositor_comments 'Adding full bibliography for 7160560.cif.'
_cod_database_code 7160560
_shelx_shelxl_version_number 2019/3
_shelx_space_group_comment
;
The symmetry employed for this shelxl refinement is uniquely defined
by the following loop, which should always be used as a source of
symmetry information in preference to the above space-group names.
They are only intended as comments.
;
_shelx_estimated_absorpt_t_max 0.968
_shelx_estimated_absorpt_t_min 0.926
_olex2_refinement_description
;
1. Fixed Uiso
 At 1.2 times of:
  All C(H) groups
 At 1.5 times of:
  All C(H,H,H) groups, All O(H) groups
2.a Ternary CH refined with riding coordinates:
 C7(H7)
2.b Aromatic/amide H refined with riding coordinates:
 C20(H20), C6(H6), C14(H14), C18(H18), C13(H13), C26(H26), C17(H17), C2(H2),
 C15(H15), C22(H22), C5(H5), C25(H25), C4(H4), C3(H3), C16(H16), C23(H23)
2.c Idealised Me refined as rotating group:
 C27(H27A,H27B,H27C)
2.d Idealised tetrahedral OH refined as rotating group:
 O1(H1)
;
_olex2_submission_special_instructions 'No special instructions were received'

loop_
_space_group_symop_operation_xyz
'x, y, z'

loop_
_atom_site_label
_atom_site_type_symbol
_atom_site_fract_x
_atom_site_fract_y
_atom_site_fract_z
_atom_site_U_iso_or_equiv
_atom_site_adp_type
_atom_site_occupancy
_atom_site_site_symmetry_order
_atom_site_calc_flag
_atom_site_refinement_flags_posn
_atom_site_refinement_flags_adp
_atom_site_refinement_flags_occupancy
_atom_site_disorder_assembly
_atom_site_disorder_group
O1 O 1.0363(3) 0.3699(3) 0.6522(2) 0.0379(4) Uani 1 1 d . . . . .
H1 H 1.138331 0.373688 0.571165 0.057 Uiso 1 1 calc R U . . .
O2 O 0.0254(3) 0.8908(2) 0.3287(2) 0.0413(5) Uani 1 1 d . . . . .
N1 N 0.4091(3) 0.3831(2) 0.4077(2) 0.0283(4) Uani 1 1 d . . . . .
C9 C 0.5750(3) 0.5495(3) 0.5073(2) 0.0231(4) Uani 1 1 d . . . . .
C10 C 0.5798(3) 0.4674(2) 0.3867(2) 0.0222(4) Uani 1 1 d . . . . .
C20 C 0.2960(4) 0.7322(3) 0.4146(3) 0.0274(5) Uani 1 1 d . . . . .
H20 H 0.295192 0.678239 0.340885 0.033 Uiso 1 1 calc R U . . .
C11 C 0.7645(4) 0.4856(2) 0.2539(2) 0.0225(4) Uani 1 1 d . . . . .
C12 C 0.7680(4) 0.4025(3) 0.1446(2) 0.0255(5) Uani 1 1 d . . . . .
C19 C 0.4371(4) 0.6833(3) 0.5107(2) 0.0250(5) Uani 1 1 d . . . . .
C7 C 0.8333(4) 0.3531(3) 0.6237(3) 0.0291(5) Uani 1 1 d . . . . .
H7 H 0.862692 0.322110 0.525013 0.035 Uiso 1 1 calc R U . . .
C24 C 0.4419(4) 0.7694(3) 0.6167(3) 0.0298(5) Uani 1 1 d . . . . .
C8 C 0.7034(4) 0.5028(3) 0.6083(2) 0.0270(5) Uani 1 1 d . . . . .
C6 C 0.4791(4) 0.2186(3) 0.8088(3) 0.0321(5) Uani 1 1 d . . . . .
H6 H 0.395099 0.296519 0.758057 0.039 Uiso 1 1 calc R U . . .
C14 C 0.4112(4) 0.3086(3) 0.2982(3) 0.0319(5) Uani 1 1 d . . . . .
H14 H 0.285779 0.250935 0.311818 0.038 Uiso 1 1 calc R U . . .
C1 C 0.7069(4) 0.2233(3) 0.7583(3) 0.0276(5) Uani 1 1 d . . . . .
C18 C 0.9414(4) 0.5850(3) 0.2248(3) 0.0288(5) Uani 1 1 d . . . . .
H18 H 0.938810 0.644569 0.294424 0.035 Uiso 1 1 calc R U . . .
C13 C 0.5828(4) 0.3126(3) 0.1712(3) 0.0306(5) Uani 1 1 d . . . . .
H13 H 0.578286 0.255472 0.100858 0.037 Uiso 1 1 calc R U . . .
C26 C 0.7112(4) 0.5934(3) 0.7096(3) 0.0317(5) Uani 1 1 d . . . . .
H26 H 0.804776 0.563329 0.776022 0.038 Uiso 1 1 calc R U . . .
C17 C 1.1162(4) 0.5953(3) 0.0964(3) 0.0377(6) Uani 1 1 d . . . . .
H17 H 1.234078 0.662024 0.077609 0.045 Uiso 1 1 calc R U . . .
C2 C 0.8267(5) 0.1049(3) 0.8316(3) 0.0347(6) Uani 1 1 d . . . . .
H2 H 0.982242 0.105720 0.797332 0.042 Uiso 1 1 calc R U . . .
C15 C 0.9529(4) 0.4133(3) 0.0157(3) 0.0316(5) Uani 1 1 d . . . . .
H15 H 0.959253 0.354159 -0.054934 0.038 Uiso 1 1 calc R U . . .
C22 C 0.1606(5) 0.9406(3) 0.5318(3) 0.0368(6) Uani 1 1 d . . . . .
H22 H 0.065093 1.026118 0.539769 0.044 Uiso 1 1 calc R U . . .
C5 C 0.3736(5) 0.0997(3) 0.9339(3) 0.0380(6) Uani 1 1 d . . . . .
H5 H 0.218160 0.098480 0.969320 0.046 Uiso 1 1 calc R U . . .
C21 C 0.1592(4) 0.8567(3) 0.4255(3) 0.0306(5) Uani 1 1 d . . . . .
C25 C 0.5859(5) 0.7226(3) 0.7119(3) 0.0359(6) Uani 1 1 d . . . . .
H25 H 0.595456 0.782373 0.778741 0.043 Uiso 1 1 calc R U . . .
C4 C 0.4936(6) -0.0161(3) 1.0065(3) 0.0426(7) Uani 1 1 d . . . . .
H4 H 0.421005 -0.096571 1.091698 0.051 Uiso 1 1 calc R U . . .
C3 C 0.7196(6) -0.0146(3) 0.9548(3) 0.0428(7) Uani 1 1 d . . . . .
H3 H 0.802406 -0.095163 1.003287 0.051 Uiso 1 1 calc R U . . .
C16 C 1.1222(5) 0.5073(3) -0.0083(3) 0.0384(6) Uani 1 1 d . . . . .
H16 H 1.245186 0.514032 -0.095900 0.046 Uiso 1 1 calc R U . . .
C23 C 0.3006(5) 0.8974(3) 0.6227(3) 0.0374(6) Uani 1 1 d . . . . .
H23 H 0.303334 0.955498 0.692556 0.045 Uiso 1 1 calc R U . . .
C27 C -0.1240(5) 1.0168(3) 0.3353(4) 0.0449(7) Uani 1 1 d . . . . .
H27A H -0.221056 1.018415 0.270042 0.067 Uiso 1 1 calc R U . . .
H27B H -0.041976 1.113106 0.297885 0.067 Uiso 1 1 calc R U . . .
H27C H -0.211724 1.005309 0.442647 0.067 Uiso 1 1 calc R U . . .

loop_
_atom_site_aniso_label
_atom_site_aniso_U_11
_atom_site_aniso_U_22
_atom_site_aniso_U_33
_atom_site_aniso_U_23
_atom_site_aniso_U_13
_atom_site_aniso_U_12
O1 0.0206(8) 0.0647(12) 0.0274(8) -0.0125(8) -0.0054(6) 0.0026(8)
O2 0.0468(11) 0.0336(9) 0.0530(11) -0.0165(8) -0.0275(9) 0.0133(8)
N1 0.0246(10) 0.0315(10) 0.0293(10) -0.0098(8) -0.0059(8) -0.0019(7)
C9 0.0218(10) 0.0269(10) 0.0191(9) -0.0075(8) -0.0015(7) -0.0006(8)
C10 0.0230(10) 0.0218(10) 0.0219(9) -0.0059(8) -0.0069(8) 0.0012(8)
C20 0.0310(12) 0.0263(11) 0.0266(11) -0.0095(9) -0.0082(9) 0.0002(9)
C11 0.0232(10) 0.0244(10) 0.0195(9) -0.0045(8) -0.0073(8) 0.0022(8)
C12 0.0305(11) 0.0256(10) 0.0223(10) -0.0072(8) -0.0101(9) 0.0034(9)
C19 0.0273(11) 0.0255(11) 0.0211(9) -0.0074(8) -0.0033(8) -0.0012(9)
C7 0.0256(11) 0.0411(13) 0.0219(10) -0.0108(9) -0.0084(8) 0.0074(9)
C24 0.0344(13) 0.0306(11) 0.0255(10) -0.0114(9) -0.0054(9) -0.0016(10)
C8 0.0248(11) 0.0336(12) 0.0215(10) -0.0093(9) -0.0026(8) 0.0000(9)
C6 0.0305(12) 0.0379(13) 0.0307(12) -0.0110(10) -0.0115(9) 0.0026(10)
C14 0.0312(12) 0.0317(12) 0.0381(13) -0.0142(10) -0.0116(10) -0.0042(9)
C1 0.0307(12) 0.0332(12) 0.0236(10) -0.0134(9) -0.0107(9) 0.0066(9)
C18 0.0297(12) 0.0320(12) 0.0256(11) -0.0090(9) -0.0063(9) -0.0045(9)
C13 0.0356(13) 0.0308(11) 0.0321(11) -0.0152(9) -0.0138(10) 0.0019(10)
C26 0.0329(12) 0.0431(14) 0.0237(10) -0.0128(9) -0.0115(9) 0.0019(10)
C17 0.0295(12) 0.0477(15) 0.0330(13) -0.0107(11) -0.0012(10) -0.0099(11)
C2 0.0389(14) 0.0372(13) 0.0336(12) -0.0160(10) -0.0155(10) 0.0118(11)
C15 0.0344(13) 0.0396(13) 0.0232(11) -0.0130(9) -0.0086(9) 0.0061(10)
C22 0.0429(15) 0.0300(13) 0.0376(13) -0.0137(11) -0.0086(11) 0.0071(11)
C5 0.0390(14) 0.0430(14) 0.0344(13) -0.0128(11) -0.0094(10) -0.0071(11)
C21 0.0337(12) 0.0271(11) 0.0312(12) -0.0063(9) -0.0110(10) 0.0012(9)
C25 0.0453(15) 0.0397(14) 0.0277(12) -0.0159(10) -0.0108(10) -0.0013(11)
C4 0.0642(19) 0.0309(13) 0.0334(12) -0.0076(10) -0.0133(13) -0.0081(12)
C3 0.0633(19) 0.0316(13) 0.0389(13) -0.0111(10) -0.0237(13) 0.0098(12)
C16 0.0337(13) 0.0499(16) 0.0253(11) -0.0105(11) 0.0026(9) -0.0009(11)
C23 0.0465(16) 0.0354(13) 0.0330(12) -0.0179(10) -0.0079(11) 0.0046(11)
C27 0.0425(15) 0.0329(13) 0.0632(18) -0.0119(12) -0.0243(13) 0.0107(12)

loop_
_atom_type_symbol
_atom_type_description
_atom_type_scat_dispersion_real
_atom_type_scat_dispersion_imag
_atom_type_scat_source
C C 0.0181 0.0091 'International Tables Vol C Tables 4.2.6.8 and 6.1.1.4'
H H 0.0000 0.0000 'International Tables Vol C Tables 4.2.6.8 and 6.1.1.4'
N N 0.0311 0.0180 'International Tables Vol C Tables 4.2.6.8 and 6.1.1.4'
O O 0.0492 0.0322 'International Tables Vol C Tables 4.2.6.8 and 6.1.1.4'

loop_
_geom_angle_atom_site_label_1
_geom_angle_atom_site_label_2
_geom_angle_atom_site_label_3
_geom_angle
_geom_angle_site_symmetry_1
_geom_angle_site_symmetry_3
_geom_angle_publ_flag
C7 O1 H1 109.5 . . ?
C21 O2 C27 119.0(2) . . ?
C10 N1 C14 118.4(2) . . ?
C19 C9 C10 117.93(19) . . ?
C8 C9 C10 121.76(19) . . ?
C8 C9 C19 120.28(19) . . ?
N1 C10 C9 117.92(19) . . ?
N1 C10 C11 122.7(2) . . ?
C11 C10 C9 119.38(19) . . ?
C19 C20 H20 119.4 . . ?
C21 C20 H20 119.4 . . ?
C21 C20 C19 121.1(2) . . ?
C12 C11 C10 118.1(2) . . ?
C18 C11 C10 123.0(2) . . ?
C18 C11 C12 118.8(2) . . ?
C13 C12 C11 117.6(2) . . ?
C15 C12 C11 119.3(2) . . ?
C15 C12 C13 123.1(2) . . ?
C20 C19 C9 122.5(2) . . ?
C20 C19 C24 118.6(2) . . ?
C24 C19 C9 118.9(2) . . ?
O1 C7 H7 108.8 . . ?
O1 C7 C8 111.2(2) . . ?
O1 C7 C1 107.49(19) . . ?
C8 C7 H7 108.8 . . ?
C8 C7 C1 111.58(18) . . ?
C1 C7 H7 108.8 . . ?
C25 C24 C19 118.9(2) . . ?
C23 C24 C19 118.4(2) . . ?
C23 C24 C25 122.7(2) . . ?
C9 C8 C7 123.1(2) . . ?
C9 C8 C26 119.8(2) . . ?
C26 C8 C7 117.0(2) . . ?
C1 C6 H6 119.9 . . ?
C1 C6 C5 120.2(2) . . ?
C5 C6 H6 119.9 . . ?
N1 C14 H14 118.2 . . ?
C13 C14 N1 123.7(2) . . ?
C13 C14 H14 118.2 . . ?
C6 C1 C7 122.8(2) . . ?
C6 C1 C2 118.8(2) . . ?
C2 C1 C7 118.4(2) . . ?
C11 C18 H18 119.9 . . ?
C17 C18 C11 120.2(2) . . ?
C17 C18 H18 119.9 . . ?
C12 C13 H13 120.3 . . ?
C14 C13 C12 119.4(2) . . ?
C14 C13 H13 120.3 . . ?
C8 C26 H26 119.7 . . ?
C25 C26 C8 120.7(2) . . ?
C25 C26 H26 119.7 . . ?
C18 C17 H17 119.7 . . ?
C18 C17 C16 120.5(2) . . ?
C16 C17 H17 119.7 . . ?
C1 C2 H2 119.8 . . ?
C3 C2 C1 120.5(3) . . ?
C3 C2 H2 119.8 . . ?
C12 C15 H15 119.7 . . ?
C16 C15 C12 120.7(2) . . ?
C16 C15 H15 119.7 . . ?
C21 C22 H22 120.5 . . ?
C23 C22 H22 120.5 . . ?
C23 C22 C21 119.1(2) . . ?
C6 C5 H5 119.7 . . ?
C4 C5 C6 120.5(3) . . ?
C4 C5 H5 119.7 . . ?
O2 C21 C20 115.8(2) . . ?
O2 C21 C22 123.7(2) . . ?
C20 C21 C22 120.5(2) . . ?
C24 C25 H25 119.4 . . ?
C26 C25 C24 121.2(2) . . ?
C26 C25 H25 119.4 . . ?
C5 C4 H4 120.1 . . ?
C5 C4 C3 119.7(3) . . ?
C3 C4 H4 120.1 . . ?
C2 C3 H3 119.9 . . ?
C4 C3 C2 120.2(3) . . ?
C4 C3 H3 119.9 . . ?
C17 C16 H16 119.8 . . ?
C15 C16 C17 120.4(2) . . ?
C15 C16 H16 119.8 . . ?
C24 C23 H23 118.9 . . ?
C22 C23 C24 122.3(2) . . ?
C22 C23 H23 118.9 . . ?
O2 C27 H27A 109.5 . . ?
O2 C27 H27B 109.5 . . ?
O2 C27 H27C 109.5 . . ?
H27A C27 H27B 109.5 . . ?
H27A C27 H27C 109.5 . . ?
H27B C27 H27C 109.5 . . ?

loop_
_geom_bond_atom_site_label_1
_geom_bond_atom_site_label_2
_geom_bond_distance
_geom_bond_site_symmetry_2
_geom_bond_publ_flag
O1 H1 0.8400 . ?
O1 C7 1.419(3) . ?
O2 C21 1.369(3) . ?
O2 C27 1.426(3) . ?
N1 C10 1.318(3) . ?
N1 C14 1.370(3) . ?
C9 C10 1.505(3) . ?
C9 C19 1.439(3) . ?
C9 C8 1.376(3) . ?
C10 C11 1.427(3) . ?
C20 H20 0.9500 . ?
C20 C19 1.406(3) . ?
C20 C21 1.375(3) . ?
C11 C12 1.422(3) . ?
C11 C18 1.419(3) . ?
C12 C13 1.413(3) . ?
C12 C15 1.412(3) . ?
C19 C24 1.428(3) . ?
C7 H7 1.0000 . ?
C7 C8 1.522(3) . ?
C7 C1 1.540(3) . ?
C24 C25 1.413(4) . ?
C24 C23 1.410(4) . ?
C8 C26 1.427(3) . ?
C6 H6 0.9500 . ?
C6 C1 1.392(4) . ?
C6 C5 1.397(4) . ?
C14 H14 0.9500 . ?
C14 C13 1.359(4) . ?
C1 C2 1.397(3) . ?
C18 H18 0.9500 . ?
C18 C17 1.371(4) . ?
C13 H13 0.9500 . ?
C26 H26 0.9500 . ?
C26 C25 1.362(4) . ?
C17 H17 0.9500 . ?
C17 C16 1.414(4) . ?
C2 H2 0.9500 . ?
C2 C3 1.394(4) . ?
C15 H15 0.9500 . ?
C15 C16 1.360(4) . ?
C22 H22 0.9500 . ?
C22 C21 1.411(4) . ?
C22 C23 1.362(4) . ?
C5 H5 0.9500 . ?
C5 C4 1.381(4) . ?
C25 H25 0.9500 . ?
C4 H4 0.9500 . ?
C4 C3 1.381(5) . ?
C3 H3 0.9500 . ?
C16 H16 0.9500 . ?
C23 H23 0.9500 . ?
C27 H27A 0.9800 . ?
C27 H27B 0.9800 . ?
C27 H27C 0.9800 . ?

loop_
_geom_torsion_atom_site_label_1
_geom_torsion_atom_site_label_2
_geom_torsion_atom_site_label_3
_geom_torsion_atom_site_label_4
_geom_torsion
_geom_torsion_site_symmetry_1
_geom_torsion_site_symmetry_2
_geom_torsion_site_symmetry_3
_geom_torsion_site_symmetry_4
_geom_torsion_publ_flag
O1 C7 C8 C9 144.2(2) . . . . ?
O1 C7 C8 C26 -38.5(3) . . . . ?
O1 C7 C1 C6 150.3(2) . . . . ?
O1 C7 C1 C2 -30.2(3) . . . . ?
N1 C10 C11 C12 -3.5(3) . . . . ?
N1 C10 C11 C18 175.2(2) . . . . ?
N1 C14 C13 C12 -2.5(4) . . . . ?
C9 C10 C11 C12 177.84(18) . . . . ?
C9 C10 C11 C18 -3.5(3) . . . . ?
C9 C19 C24 C25 1.6(3) . . . . ?
C9 C19 C24 C23 -177.9(2) . . . . ?
C9 C8 C26 C25 2.7(4) . . . . ?
C10 N1 C14 C13 2.2(4) . . . . ?
C10 C9 C19 C20 5.0(3) . . . . ?
C10 C9 C19 C24 -175.57(19) . . . . ?
C10 C9 C8 C7 -9.4(3) . . . . ?
C10 C9 C8 C26 173.3(2) . . . . ?
C10 C11 C12 C13 3.0(3) . . . . ?
C10 C11 C12 C15 -177.3(2) . . . . ?
C10 C11 C18 C17 178.8(2) . . . . ?
C20 C19 C24 C25 -179.0(2) . . . . ?
C20 C19 C24 C23 1.5(3) . . . . ?
C11 C12 C13 C14 -0.2(3) . . . . ?
C11 C12 C15 C16 -3.0(3) . . . . ?
C11 C18 C17 C16 0.0(4) . . . . ?
C12 C11 C18 C17 -2.5(3) . . . . ?
C12 C15 C16 C17 0.4(4) . . . . ?
C19 C9 C10 N1 -74.5(3) . . . . ?
C19 C9 C10 C11 104.2(2) . . . . ?
C19 C9 C8 C7 172.9(2) . . . . ?
C19 C9 C8 C26 -4.3(3) . . . . ?
C19 C20 C21 O2 -178.4(2) . . . . ?
C19 C20 C21 C22 1.3(4) . . . . ?
C19 C24 C25 C26 -3.2(4) . . . . ?
C19 C24 C23 C22 0.3(4) . . . . ?
C7 C8 C26 C25 -174.7(2) . . . . ?
C7 C1 C2 C3 179.5(2) . . . . ?
C8 C9 C10 N1 107.8(2) . . . . ?
C8 C9 C10 C11 -73.5(3) . . . . ?
C8 C9 C19 C20 -177.3(2) . . . . ?
C8 C9 C19 C24 2.2(3) . . . . ?
C8 C7 C1 C6 28.1(3) . . . . ?
C8 C7 C1 C2 -152.4(2) . . . . ?
C8 C26 C25 C24 1.2(4) . . . . ?
C6 C1 C2 C3 -1.0(4) . . . . ?
C6 C5 C4 C3 -0.2(4) . . . . ?
C14 N1 C10 C9 179.6(2) . . . . ?
C14 N1 C10 C11 0.9(3) . . . . ?
C1 C7 C8 C9 -95.8(2) . . . . ?
C1 C7 C8 C26 81.5(3) . . . . ?
C1 C6 C5 C4 -1.5(4) . . . . ?
C1 C2 C3 C4 -0.6(4) . . . . ?
C18 C11 C12 C13 -175.8(2) . . . . ?
C18 C11 C12 C15 4.0(3) . . . . ?
C18 C17 C16 C15 1.1(4) . . . . ?
C13 C12 C15 C16 176.7(2) . . . . ?
C15 C12 C13 C14 -179.9(2) . . . . ?
C5 C6 C1 C7 -178.5(2) . . . . ?
C5 C6 C1 C2 2.0(4) . . . . ?
C5 C4 C3 C2 1.2(4) . . . . ?
C21 C20 C19 C9 177.1(2) . . . . ?
C21 C20 C19 C24 -2.3(3) . . . . ?
C21 C22 C23 C24 -1.3(4) . . . . ?
C25 C24 C23 C22 -179.2(3) . . . . ?
C23 C24 C25 C26 176.2(2) . . . . ?
C23 C22 C21 O2 -179.8(2) . . . . ?
C23 C22 C21 C20 0.5(4) . . . . ?
C27 O2 C21 C20 178.9(2) . . . . ?
C27 O2 C21 C22 -0.9(4) . . . . ?
